data_4105570
loop_
_publ_author_name
'Jian Tian'
'Scott J. Dalgarno'
'Jerry L. Atwood'

_publ_section_title
;
 A New Strategy of Transforming Pharmaceutical Crystal Forms
;
_journal_name_full 'Journal of the American Chemical Society'
_journal_page_first 1399
_journal_page_last 1404
_journal_paper_doi 10.1021/ja107617m
_journal_volume 133
_journal_year 2011
_chemical_formula_sum 'C42 H81 N O15'
_chemical_formula_weight 840.08
_chemical_name_systematic
; 
 ? 
;
_space_group_IT_number 19
_symmetry_cell_setting orthorhombic
_symmetry_space_group_name_Hall 'P 2ac 2ab'
_symmetry_space_group_name_H-M 'P 21 21 21'
_atom_sites_solution_hydrogens geom
_atom_sites_solution_primary direct
_atom_sites_solution_secondary difmap
_audit_creation_method SHELXL-97
_cell_angle_alpha 90.00
_cell_angle_beta 90.00
_cell_angle_gamma 90.00
_cell_formula_units_Z 4
_cell_length_a 8.7685(9)
_cell_length_b 14.5980(16)
_cell_length_c 38.368(4)
_cell_measurement_temperature 173(2)
_cell_volume 4911.2(9)
_computing_cell_refinement 'SAINT (Bruker, 1998)'
_computing_data_collection 'SMART (Bruker, 1998)'
_computing_data_reduction 'SAINT (Bruker, 1998)'
_computing_molecular_graphics
;
 XSeed (Barbour, 2001)
;
_computing_publication_material 'local program'
_computing_structure_refinement 'SHELXL-97 (Sheldrick, 1997)'
_computing_structure_solution 'SHELXS-97 (Sheldrick, 1990)'
_diffrn_ambient_temperature 173(2)
_diffrn_measured_fraction_theta_full 0.998
_diffrn_measured_fraction_theta_max 0.998
_diffrn_measurement_device_type 'Bruker SMART 1000 CCD diffractometer'
_diffrn_radiation_monochromator graphite
_diffrn_radiation_source 'fine-focus sealed tube'
_diffrn_radiation_type MoK\a
_diffrn_radiation_wavelength 0.71073
_diffrn_reflns_av_R_equivalents 0.0414
_diffrn_reflns_av_sigmaI/netI 0.0465
_diffrn_reflns_limit_h_max 11
_diffrn_reflns_limit_h_min -10
_diffrn_reflns_limit_k_max 18
_diffrn_reflns_limit_k_min -18
_diffrn_reflns_limit_l_max 48
_diffrn_reflns_limit_l_min -49
_diffrn_reflns_number 35384
_diffrn_reflns_theta_full 27.12
_diffrn_reflns_theta_max 27.12
_diffrn_reflns_theta_min 1.49
_exptl_absorpt_coefficient_mu 0.085
_exptl_absorpt_correction_T_max 0.9816
_exptl_absorpt_correction_T_min 0.9742
_exptl_absorpt_correction_type multi-scan
_exptl_crystal_colour Colourless
_exptl_crystal_density_diffrn 1.136
_exptl_crystal_description Block
_exptl_crystal_F_000 1840
_exptl_crystal_size_max 0.31
_exptl_crystal_size_mid 0.25
_exptl_crystal_size_min 0.22
_refine_diff_density_max 0.517
_refine_diff_density_min -0.241
_refine_diff_density_rms 0.057
_refine_ls_abs_structure_details 'Flack H D (1983), Acta Cryst. A39, 876-881'
_refine_ls_abs_structure_Flack 0.2(8)
_refine_ls_extinction_method none
_refine_ls_goodness_of_fit_ref 1.042
_refine_ls_hydrogen_treatment constr
_refine_ls_matrix_type full
_refine_ls_number_parameters 567
_refine_ls_number_reflns 10848
_refine_ls_number_restraints 28
_refine_ls_restrained_S_all 1.057
_refine_ls_R_factor_all 0.0799
_refine_ls_R_factor_gt 0.0573
_refine_ls_shift/su_max 0.001
_refine_ls_shift/su_mean 0.000
_refine_ls_structure_factor_coef Fsqd
_refine_ls_weighting_details 'calc w=1/[\s^2^(Fo^2^)+(0.0811P)^2^+0.6652P] where P=(Fo^2^+2Fc^2^)/3'
_refine_ls_weighting_scheme calc
_refine_ls_wR_factor_gt 0.1381
_refine_ls_wR_factor_ref 0.1501
_reflns_number_gt 8300
_reflns_number_total 10848
_reflns_threshold_expression >2sigma(I)
_cod_data_source_file ja107617m_si_002.cif
_cod_data_source_block Clari0EtOH2
_cod_database_code 4105570

loop_
_symmetry_equiv_pos_as_xyz
'x, y, z'
'-x+1/2, -y, z+1/2'
'x+1/2, -y+1/2, -z'
'-x, y+1/2, -z+1/2'

loop_
_atom_site_label
_atom_site_type_symbol
_atom_site_fract_x
_atom_site_fract_y
_atom_site_fract_z
_atom_site_U_iso_or_equiv
_atom_site_adp_type
_atom_site_occupancy
_atom_site_symmetry_multiplicity
_atom_site_calc_flag
_atom_site_refinement_flags
O1 O 0.1399(2) 0.30324(11) 0.91435(4) 0.0350(4) Uani 1 1 d .
C1 C -0.0883(5) 0.3117(3) 1.02648(8) 0.0651(10) Uani 1 1 d .
H1A H -0.0189 0.3625 1.0317 0.098 Uiso 1 1 calc R
H1B H -0.0288 0.2565 1.0214 0.098 Uiso 1 1 calc R
H1C H -0.1543 0.3004 1.0466 0.098 Uiso 1 1 calc R
O2 O 0.0577(2) 0.15788(11) 0.90571(4) 0.0324(4) Uani 1 1 d .
C2 C -0.2688(5) 0.4192(2) 1.00249(9) 0.0674(10) Uani 1 1 d .
H2A H -0.3303 0.4119 1.0236 0.101 Uiso 1 1 calc R
H2B H -0.3359 0.4314 0.9826 0.101 Uiso 1 1 calc R
H2C H -0.1980 0.4706 1.0055 0.101 Uiso 1 1 calc R
O3 O -0.1900(3) 0.18719(15) 0.95180(6) 0.0613(6) Uani 1 1 d .
H100 H -0.2262 0.1858 0.9721 0.074 Uiso 1 1 calc R
C3 C -0.0975(3) 0.33986(19) 0.96303(7) 0.0413(6) Uani 1 1 d .
H3 H -0.1700 0.3645 0.9452 0.050 Uiso 1 1 calc R
O4 O -0.0275(2) -0.02470(12) 0.76570(5) 0.0395(4) Uani 1 1 d .
C4 C -0.0569(3) 0.24305(18) 0.95140(7) 0.0393(6) Uani 1 1 d .
H4 H 0.0205 0.2168 0.9677 0.047 Uiso 1 1 calc R
O5 O -0.1728(2) -0.10275(11) 0.80420(4) 0.0333(4) Uani 1 1 d .
C5 C 0.0092(3) 0.24560(16) 0.91477(6) 0.0330(6) Uani 1 1 d .
H5 H -0.0688 0.2682 0.8978 0.040 Uiso 1 1 calc R
O6 O 0.0283(3) -0.32199(11) 0.81191(5) 0.0489(5) Uani 1 1 d .
H101 H 0.0872 -0.3214 0.7946 0.059 Uiso 1 1 calc R
C6 C 0.1101(3) 0.39728(17) 0.92466(7) 0.0392(6) Uani 1 1 d .
H6 H 0.0351 0.4250 0.9081 0.047 Uiso 1 1 calc R
O7 O 0.2232(2) -0.19804(13) 0.79246(5) 0.0459(5) Uani 1 1 d .
H102 H 0.3130 -0.1785 0.7941 0.055 Uiso 1 1 calc R
C7 C 0.0447(4) 0.3999(2) 0.96127(7) 0.0450(7) Uani 1 1 d .
H7A H 0.0183 0.4637 0.9676 0.054 Uiso 1 1 calc R
H7B H 0.1217 0.3774 0.9781 0.054 Uiso 1 1 calc R
O8 O 0.4567(2) -0.11652(16) 0.83042(6) 0.0583(6) Uani 1 1 d .
C8 C 0.2598(4) 0.4477(2) 0.92180(9) 0.0583(9) Uani 1 1 d .
H8A H 0.3319 0.4231 0.9389 0.087 Uiso 1 1 calc R
H8B H 0.2433 0.5130 0.9264 0.087 Uiso 1 1 calc R
H8C H 0.3014 0.4399 0.8983 0.087 Uiso 1 1 calc R
O9 O 0.2286(2) 0.04509(11) 0.83090(4) 0.0348(4) Uani 1 1 d .
C9 C 0.0729(3) 0.13973(15) 0.86877(6) 0.0270(5) Uani 1 1 d .
H9 H 0.0773 0.1997 0.8562 0.032 Uiso 1 1 calc R
O10 O -0.17604(19) 0.21086(10) 0.82286(4) 0.0297(4) Uani 1 1 d .
C10 C -0.0635(3) 0.08407(15) 0.85414(6) 0.0288(5) Uani 1 1 d .
H10 H -0.0269 0.0199 0.8504 0.035 Uiso 1 1 calc R
O11 O -0.2597(2) 0.39102(11) 0.85846(5) 0.0362(4) Uani 1 1 d .
C11 C -0.1988(3) 0.0791(2) 0.87893(7) 0.0427(7) Uani 1 1 d .
H11A H -0.1641 0.0578 0.9018 0.064 Uiso 1 1 calc R
H11B H -0.2747 0.0362 0.8697 0.064 Uiso 1 1 calc R
H11C H -0.2447 0.1400 0.8813 0.064 Uiso 1 1 calc R
O12 O -0.0596(2) 0.52795(11) 0.84842(5) 0.0398(4) Uani 1 1 d .
H103 H -0.0438 0.5793 0.8392 0.048 Uiso 1 1 calc R
C12 C -0.1085(3) 0.12249(14) 0.81806(6) 0.0259(5) Uani 1 1 d .
H12 H -0.0139 0.1298 0.8038 0.031 Uiso 1 1 calc R
O13 O 0.01264(19) 0.31203(10) 0.80130(4) 0.0311(4) Uani 1 1 d .
C13 C -0.2181(3) 0.05626(15) 0.79868(6) 0.0301(5) Uani 1 1 d .
H13 H -0.2996 0.0361 0.8152 0.036 Uiso 1 1 calc R
C14 C -0.2939(3) 0.09661(18) 0.76620(7) 0.0424(6) Uani 1 1 d .
H14A H -0.2159 0.1098 0.7486 0.064 Uiso 1 1 calc R
H14B H -0.3469 0.1534 0.7724 0.064 Uiso 1 1 calc R
H14C H -0.3674 0.0525 0.7568 0.064 Uiso 1 1 calc R
C15 C -0.1274(3) -0.02691(15) 0.78743(6) 0.0293(5) Uani 1 1 d .
C16 C -0.1141(3) -0.19147(16) 0.79251(7) 0.0356(6) Uani 1 1 d .
H16 H -0.0531 -0.1828 0.7707 0.043 Uiso 1 1 calc R
C17 C -0.2533(4) -0.25029(19) 0.78451(8) 0.0499(8) Uani 1 1 d .
H17A H -0.2187 -0.3118 0.7771 0.060 Uiso 1 1 calc R
H17B H -0.3139 -0.2578 0.8061 0.060 Uiso 1 1 calc R
C18 C -0.3545(4) -0.2101(2) 0.75637(8) 0.0514(8) Uani 1 1 d .
H18A H -0.3892 -0.1492 0.7635 0.077 Uiso 1 1 calc R
H18B H -0.4429 -0.2501 0.7528 0.077 Uiso 1 1 calc R
H18C H -0.2967 -0.2052 0.7346 0.077 Uiso 1 1 calc R
C19 C -0.0099(3) -0.22888(16) 0.82148(7) 0.0379(6) Uani 1 1 d .
C20 C -0.0930(4) -0.2330(2) 0.85629(7) 0.0472(7) Uani 1 1 d .
H20A H -0.1890 -0.2664 0.8535 0.071 Uiso 1 1 calc R
H20B H -0.1144 -0.1706 0.8644 0.071 Uiso 1 1 calc R
H20C H -0.0289 -0.2645 0.8734 0.071 Uiso 1 1 calc R
C21 C 0.1393(3) -0.17317(17) 0.82318(7) 0.0360(6) Uani 1 1 d .
H21 H 0.1120 -0.1069 0.8212 0.043 Uiso 1 1 calc R
C22 C 0.2371(4) -0.18485(17) 0.85605(7) 0.0423(6) Uani 1 1 d .
H22 H 0.1724 -0.1711 0.8769 0.051 Uiso 1 1 calc R
C23 C 0.3069(5) -0.2816(2) 0.86059(10) 0.0626(9) Uani 1 1 d .
H23A H 0.2248 -0.3267 0.8632 0.094 Uiso 1 1 calc R
H23B H 0.3716 -0.2826 0.8814 0.094 Uiso 1 1 calc R
H23C H 0.3684 -0.2968 0.8401 0.094 Uiso 1 1 calc R
C24 C 0.3667(3) -0.11503(18) 0.85462(8) 0.0426(7) Uani 1 1 d .
C25 C 0.3863(4) -0.04853(19) 0.88508(8) 0.0461(7) Uani 1 1 d .
H25 H 0.4762 -0.0085 0.8801 0.055 Uiso 1 1 calc R
C26 C 0.4204(5) -0.1036(3) 0.91838(9) 0.0733(11) Uani 1 1 d .
H26A H 0.3285 -0.1367 0.9256 0.110 Uiso 1 1 calc R
H26B H 0.4519 -0.0616 0.9370 0.110 Uiso 1 1 calc R
H26C H 0.5026 -0.1474 0.9137 0.110 Uiso 1 1 calc R
C27 C 0.2466(3) 0.01318(17) 0.89066(7) 0.0343(6) Uani 1 1 d .
H27A H 0.1538 -0.0254 0.8899 0.041 Uiso 1 1 calc R
H27B H 0.2529 0.0403 0.9143 0.041 Uiso 1 1 calc R
C28 C 0.2287(3) 0.09081(16) 0.86417(6) 0.0302(5) Uani 1 1 d .
C29 C 0.3571(3) 0.16062(18) 0.86776(8) 0.0420(7) Uani 1 1 d .
H29A H 0.4554 0.1303 0.8639 0.063 Uiso 1 1 calc R
H29B H 0.3552 0.1870 0.8912 0.063 Uiso 1 1 calc R
H29C H 0.3434 0.2094 0.8505 0.063 Uiso 1 1 calc R
N30 N -0.1824(3) 0.33530(17) 0.99610(6) 0.0497(6) Uani 1 1 d .
C30 C 0.2887(4) 0.0899(2) 0.80141(8) 0.0541(8) Uani 1 1 d .
H30A H 0.2420 0.1506 0.7992 0.081 Uiso 1 1 calc R
H30B H 0.2666 0.0538 0.7805 0.081 Uiso 1 1 calc R
H30C H 0.3993 0.0966 0.8040 0.081 Uiso 1 1 calc R
C31 C -0.1369(3) 0.27600(15) 0.79684(6) 0.0299(5) Uani 1 1 d .
H31 H -0.1386 0.2434 0.7739 0.036 Uiso 1 1 calc R
C32 C -0.2574(3) 0.34932(16) 0.79539(7) 0.0355(6) Uani 1 1 d .
H32A H -0.3585 0.3197 0.7976 0.043 Uiso 1 1 calc R
H32B H -0.2532 0.3786 0.7721 0.043 Uiso 1 1 calc R
C33 C -0.2456(3) 0.42453(16) 0.82311(7) 0.0337(5) Uani 1 1 d .
C34 C -0.3618(4) 0.50031(18) 0.81568(9) 0.0477(7) Uani 1 1 d .
H34A H -0.4649 0.4745 0.8160 0.072 Uiso 1 1 calc R
H34B H -0.3413 0.5270 0.7927 0.072 Uiso 1 1 calc R
H34C H -0.3534 0.5480 0.8336 0.072 Uiso 1 1 calc R
C35 C -0.3948(3) 0.3420(2) 0.86692(9) 0.0469(7) Uani 1 1 d .
H35A H -0.4840 0.3801 0.8617 0.070 Uiso 1 1 calc R
H35B H -0.3940 0.3265 0.8918 0.070 Uiso 1 1 calc R
H35C H -0.3994 0.2857 0.8531 0.070 Uiso 1 1 calc R
C36 C -0.0832(3) 0.46072(15) 0.82161(7) 0.0321(5) Uani 1 1 d .
H36 H -0.0653 0.4897 0.7984 0.039 Uiso 1 1 calc R
C37 C 0.0326(3) 0.38393(16) 0.82701(6) 0.0310(5) Uani 1 1 d .
H37 H 0.0205 0.3577 0.8509 0.037 Uiso 1 1 calc R
C38 C 0.1934(3) 0.41726(19) 0.82228(8) 0.0414(6) Uani 1 1 d .
H38A H 0.2644 0.3665 0.8261 0.062 Uiso 1 1 calc R
H38B H 0.2144 0.4662 0.8391 0.062 Uiso 1 1 calc R
H38C H 0.2062 0.4408 0.7985 0.062 Uiso 1 1 calc R
O60 O -0.1821(4) 0.56756(19) 0.91369(7) 0.0875(9) Uani 1 1 d .
H60 H -0.1567 0.5319 0.8975 0.105 Uiso 1 1 calc R
C61 C -0.3466(6) 0.5772(4) 0.91414(12) 0.1000(16) Uani 1 1 d .
H61A H -0.3810 0.6025 0.8915 0.120 Uiso 1 1 calc R
H61B H -0.3937 0.5160 0.9170 0.120 Uiso 1 1 calc R
C62 C -0.3975(7) 0.6366(4) 0.94200(13) 0.1098(18) Uani 1 1 d .
H62A H -0.3715 0.6090 0.9645 0.165 Uiso 1 1 calc R
H62B H -0.5083 0.6446 0.9405 0.165 Uiso 1 1 calc R
H62C H -0.3473 0.6963 0.9399 0.165 Uiso 1 1 calc R
O63 O 0.0477(9) 0.6894(5) 0.93712(16) 0.108(2) Uani 0.50 1 d PDU
H63 H 0.0190 0.6346 0.9358 0.130 Uiso 0.50 1 calc PR
C64 C 0.1257(16) 0.7015(11) 0.9661(3) 0.161(5) Uani 0.50 1 d PDU
H64A H 0.1579 0.7660 0.9693 0.193 Uiso 0.50 1 calc PR
H64B H 0.2154 0.6605 0.9676 0.193 Uiso 0.50 1 calc PR
C65 C 0.0068(15) 0.6755(7) 0.9899(4) 0.145(5) Uani 0.50 1 d PDU
H65A H -0.0148 0.7266 1.0058 0.217 Uiso 0.50 1 calc PR
H65B H 0.0398 0.6222 1.0035 0.217 Uiso 0.50 1 calc PR
H65C H -0.0855 0.6601 0.9768 0.217 Uiso 0.50 1 calc PR
O66 O -0.050(2) 0.8789(8) 0.9298(3) 0.230(6) Uani 0.50 1 d PDU
H66 H -0.0826 0.8272 0.9358 0.276 Uiso 0.50 1 calc PR
C67 C -0.0479(17) 0.9362(8) 0.9583(3) 0.130(4) Uani 0.50 1 d PDU
H67A H -0.0057 0.9959 0.9508 0.156 Uiso 0.50 1 calc PR
H67B H 0.0234 0.9102 0.9757 0.156 Uiso 0.50 1 calc PR
C68 C -0.1934(19) 0.9531(11) 0.9757(4) 0.175(6) Uani 0.50 1 d PDU
H68A H -0.2503 1.0000 0.9628 0.262 Uiso 0.50 1 calc PR
H68B H -0.1747 0.9744 0.9995 0.262 Uiso 0.50 1 calc PR
H68C H -0.2529 0.8963 0.9763 0.262 Uiso 0.50 1 calc PR

loop_
_atom_site_aniso_label
_atom_site_aniso_U_11
_atom_site_aniso_U_22
_atom_site_aniso_U_33
_atom_site_aniso_U_23
_atom_site_aniso_U_13
_atom_site_aniso_U_12
O1 0.0367(10) 0.0323(8) 0.0360(9) -0.0072(7) 0.0043(8) -0.0033(8)
C1 0.080(3) 0.080(2) 0.0345(15) -0.0053(16) 0.0135(16) -0.003(2)
O2 0.0411(10) 0.0285(8) 0.0278(8) -0.0007(7) 0.0008(8) 0.0036(8)
C2 0.079(2) 0.061(2) 0.063(2) -0.0183(17) 0.0334(19) -0.002(2)
O3 0.0756(15) 0.0511(12) 0.0571(13) -0.0150(10) 0.0340(12) -0.0229(12)
C3 0.0497(17) 0.0434(15) 0.0308(13) -0.0065(11) 0.0078(12) -0.0010(13)
O4 0.0503(11) 0.0280(8) 0.0402(10) -0.0019(7) 0.0164(9) -0.0044(8)
C4 0.0477(16) 0.0373(13) 0.0329(13) -0.0024(11) 0.0086(12) -0.0043(12)
O5 0.0415(10) 0.0213(8) 0.0372(9) -0.0034(7) 0.0077(8) -0.0045(7)
C5 0.0392(14) 0.0289(12) 0.0307(12) -0.0007(10) 0.0039(11) -0.0001(10)
O6 0.0774(15) 0.0188(8) 0.0504(11) -0.0007(8) 0.0110(11) 0.0012(9)
C6 0.0496(16) 0.0299(13) 0.0382(14) -0.0080(11) 0.0062(12) -0.0041(12)
O7 0.0492(12) 0.0463(11) 0.0422(11) -0.0047(9) 0.0102(9) 0.0025(10)
C7 0.0567(17) 0.0424(15) 0.0360(14) -0.0131(12) 0.0093(13) -0.0063(14)
O8 0.0423(11) 0.0631(13) 0.0695(15) -0.0077(11) 0.0088(11) 0.0125(11)
C8 0.070(2) 0.0485(17) 0.0566(19) -0.0179(15) 0.0202(17) -0.0160(17)
O9 0.0417(10) 0.0312(8) 0.0315(9) -0.0027(7) 0.0056(8) 0.0018(8)
C9 0.0304(13) 0.0235(11) 0.0271(11) -0.0001(9) 0.0013(10) -0.0015(9)
O10 0.0347(9) 0.0210(7) 0.0334(9) -0.0009(7) 0.0029(7) 0.0001(7)
C10 0.0310(12) 0.0216(10) 0.0338(12) 0.0009(10) 0.0022(10) -0.0043(10)
O11 0.0351(9) 0.0302(8) 0.0435(10) 0.0029(8) 0.0036(8) -0.0057(8)
C11 0.0355(15) 0.0530(16) 0.0396(15) 0.0011(13) 0.0044(12) -0.0146(13)
O12 0.0565(12) 0.0209(8) 0.0421(10) -0.0038(7) 0.0020(9) -0.0095(8)
C12 0.0276(12) 0.0183(10) 0.0319(12) -0.0028(9) 0.0006(10) -0.0036(9)
O13 0.0364(10) 0.0229(7) 0.0340(9) -0.0029(7) 0.0041(7) -0.0021(7)
C13 0.0294(12) 0.0252(11) 0.0358(13) -0.0037(10) -0.0012(11) -0.0026(9)
C14 0.0454(16) 0.0311(13) 0.0505(16) -0.0032(12) -0.0130(13) -0.0026(12)
C15 0.0369(13) 0.0221(11) 0.0288(12) -0.0021(9) -0.0022(11) -0.0055(10)
C16 0.0492(16) 0.0188(11) 0.0389(14) -0.0025(10) 0.0060(12) -0.0061(11)
C17 0.067(2) 0.0292(13) 0.0540(17) -0.0049(12) 0.0024(16) -0.0182(14)
C18 0.0522(18) 0.0460(16) 0.0559(18) -0.0119(14) 0.0010(15) -0.0171(15)
C19 0.0570(17) 0.0165(10) 0.0400(14) -0.0018(10) 0.0107(13) -0.0014(11)
C20 0.064(2) 0.0364(14) 0.0409(15) 0.0000(12) 0.0147(14) -0.0040(14)
C21 0.0477(16) 0.0246(11) 0.0358(13) 0.0003(10) 0.0080(12) 0.0043(11)
C22 0.0522(17) 0.0293(12) 0.0453(15) 0.0032(11) 0.0031(13) 0.0087(12)
C23 0.082(2) 0.0363(15) 0.069(2) 0.0045(15) -0.0133(19) 0.0148(17)
C24 0.0388(15) 0.0373(14) 0.0516(17) 0.0008(13) 0.0004(14) 0.0168(12)
C25 0.0457(16) 0.0369(14) 0.0556(17) -0.0029(13) -0.0108(14) 0.0087(13)
C26 0.092(3) 0.061(2) 0.066(2) -0.0045(18) -0.037(2) 0.032(2)
C27 0.0391(14) 0.0307(12) 0.0332(13) -0.0011(10) -0.0021(11) 0.0057(11)
C28 0.0324(13) 0.0243(11) 0.0339(13) -0.0028(10) 0.0004(11) -0.0006(10)
C29 0.0313(14) 0.0360(14) 0.0587(18) -0.0074(13) 0.0021(13) -0.0059(11)
N30 0.0598(16) 0.0519(14) 0.0375(13) -0.0087(11) 0.0160(12) -0.0035(13)
C30 0.0509(18) 0.071(2) 0.0403(16) 0.0074(15) 0.0148(14) -0.0098(17)
C31 0.0388(14) 0.0216(11) 0.0292(12) -0.0005(9) -0.0029(10) -0.0044(10)
C32 0.0424(15) 0.0262(11) 0.0378(13) -0.0007(10) -0.0105(12) -0.0011(11)
C33 0.0391(14) 0.0229(11) 0.0393(13) -0.0004(10) -0.0015(12) -0.0012(10)
C34 0.0492(17) 0.0287(13) 0.065(2) 0.0003(13) -0.0089(15) 0.0043(12)
C35 0.0362(15) 0.0394(14) 0.0649(19) -0.0030(14) 0.0134(14) -0.0057(12)
C36 0.0442(15) 0.0200(10) 0.0322(12) -0.0024(10) 0.0016(11) -0.0034(10)
C37 0.0380(13) 0.0259(11) 0.0291(12) 0.0002(10) -0.0017(11) -0.0046(11)
C38 0.0388(15) 0.0350(13) 0.0506(16) 0.0006(12) -0.0034(13) -0.0096(12)
O60 0.121(3) 0.0763(18) 0.0648(16) -0.0174(14) 0.0081(17) 0.0246(18)
C61 0.087(3) 0.136(4) 0.077(3) -0.022(3) 0.023(2) 0.001(3)
C62 0.128(4) 0.109(4) 0.093(3) -0.002(3) 0.025(3) 0.041(4)
O63 0.138(6) 0.118(5) 0.068(4) -0.002(4) -0.016(4) -0.028(5)
C64 0.183(11) 0.122(8) 0.177(11) 0.004(9) 0.044(10) -0.008(9)
C65 0.127(10) 0.065(6) 0.242(14) -0.013(8) -0.011(10) -0.016(6)
O66 0.314(14) 0.165(9) 0.211(10) -0.082(8) 0.043(11) -0.038(11)
C67 0.197(11) 0.110(8) 0.083(7) 0.002(6) -0.009(8) -0.001(9)
C68 0.246(16) 0.156(11) 0.122(10) 0.019(9) 0.063(10) 0.031(12)

loop_
_atom_type_symbol
_atom_type_description
_atom_type_scat_dispersion_real
_atom_type_scat_dispersion_imag
_atom_type_scat_source
C C 0.0033 0.0016 'International Tables Vol C Tables 4.2.6.8 and 6.1.1.4'
H H 0.0000 0.0000 'International Tables Vol C Tables 4.2.6.8 and 6.1.1.4'
N N 0.0061 0.0033 'International Tables Vol C Tables 4.2.6.8 and 6.1.1.4'
O O 0.0106 0.0060 'International Tables Vol C Tables 4.2.6.8 and 6.1.1.4'

loop_
_geom_angle_atom_site_label_1
_geom_angle_atom_site_label_2
_geom_angle_atom_site_label_3
_geom_angle
C5 O1 C6 114.32(19)
C5 O2 C9 116.13(17)
N30 C3 C4 109.2(2)
N30 C3 C7 118.5(2)
C4 C3 C7 109.2(2)
O3 C4 C5 109.7(2)
O3 C4 C3 109.7(2)
C5 C4 C3 109.7(2)
C15 O5 C16 118.61(18)
O2 C5 O1 107.2(2)
O2 C5 C4 108.9(2)
O1 C5 C4 109.4(2)
O1 C6 C8 106.6(2)
O1 C6 C7 110.1(2)
C8 C6 C7 112.6(2)
C6 C7 C3 109.6(2)
C30 O9 C28 119.7(2)
O2 C9 C10 112.29(18)
O2 C9 C28 106.05(18)
C10 C9 C28 113.38(18)
C31 O10 C12 114.39(17)
C11 C10 C12 112.2(2)
C11 C10 C9 113.6(2)
C12 C10 C9 109.33(18)
C35 O11 C33 117.1(2)
O10 C12 C10 108.51(18)
O10 C12 C13 111.51(19)
C10 C12 C13 111.17(18)
C31 O13 C37 117.41(18)
C15 C13 C14 107.7(2)
C15 C13 C12 108.09(19)
C14 C13 C12 114.8(2)
O4 C15 O5 124.6(2)
O4 C15 C13 123.7(2)
O5 C15 C13 111.7(2)
O5 C16 C17 106.2(2)
O5 C16 C19 107.55(19)
C17 C16 C19 114.9(2)
C18 C17 C16 113.2(2)
O6 C19 C20 107.2(2)
O6 C19 C16 106.7(2)
C20 C19 C16 111.3(2)
O6 C19 C21 108.0(2)
C20 C19 C21 112.9(2)
C16 C19 C21 110.3(2)
O7 C21 C22 111.1(2)
O7 C21 C19 105.4(2)
C22 C21 C19 116.8(2)
C24 C22 C21 108.2(2)
C24 C22 C23 108.6(3)
C21 C22 C23 114.5(2)
O8 C24 C22 119.8(3)
O8 C24 C25 121.4(3)
C22 C24 C25 118.7(3)
C24 C25 C27 112.9(2)
C24 C25 C26 109.0(2)
C27 C25 C26 110.2(3)
C28 C27 C25 115.1(2)
O9 C28 C29 113.0(2)
O9 C28 C27 104.21(18)
C29 C28 C27 111.1(2)
O9 C28 C9 108.27(19)
C29 C28 C9 109.41(19)
C27 C28 C9 110.8(2)
C2 N30 C1 110.8(3)
C2 N30 C3 111.6(2)
C1 N30 C3 114.2(3)
O10 C31 O13 112.65(19)
O10 C31 C32 109.4(2)
O13 C31 C32 112.86(19)
C31 C32 C33 115.9(2)
O11 C33 C36 103.5(2)
O11 C33 C34 111.2(2)
C36 C33 C34 111.4(2)
O11 C33 C32 113.74(19)
C36 C33 C32 106.6(2)
C34 C33 C32 110.1(2)
O12 C36 C33 110.2(2)
O12 C36 C37 108.0(2)
C33 C36 C37 111.27(19)
O13 C37 C38 105.4(2)
O13 C37 C36 111.03(19)
C38 C37 C36 111.7(2)
C62 C61 O60 112.0(5)
O63 C64 C65 97.2(11)
O66 C67 C68 117.1(14)

loop_
_geom_bond_atom_site_label_1
_geom_bond_atom_site_label_2
_geom_bond_distance
O1 C5 1.421(3)
O1 C6 1.452(3)
C1 N30 1.469(4)
O2 C5 1.393(3)
O2 C9 1.448(3)
C2 N30 1.461(4)
O3 C4 1.424(3)
C3 N30 1.473(4)
C3 C4 1.524(4)
C3 C7 1.525(4)
O4 C15 1.210(3)
C4 C5 1.521(3)
O5 C15 1.341(3)
O5 C16 1.464(3)
O6 C19 1.447(3)
C6 C8 1.509(4)
C6 C7 1.518(4)
O7 C21 1.436(3)
O8 C24 1.219(3)
O9 C30 1.409(3)
O9 C28 1.440(3)
C9 C10 1.551(3)
C9 C28 1.551(3)
O10 C31 1.421(3)
O10 C12 1.431(3)
C10 C11 1.522(4)
C10 C12 1.545(3)
O11 C35 1.421(3)
O11 C33 1.447(3)
O12 C36 1.437(3)
C12 C13 1.553(3)
O13 C31 1.423(3)
O13 C37 1.451(3)
C13 C15 1.514(3)
C13 C14 1.530(4)
C16 C17 1.524(4)
C16 C19 1.539(4)
C17 C18 1.515(5)
C19 C20 1.522(4)
C19 C21 1.542(4)
C21 C22 1.535(4)
C22 C24 1.527(4)
C22 C23 1.549(4)
C24 C25 1.529(4)
C25 C27 1.536(4)
C25 C26 1.538(4)
C27 C28 1.530(3)
C28 C29 1.525(3)
C31 C32 1.505(3)
C32 C33 1.532(3)
C33 C36 1.520(4)
C33 C34 1.531(4)
C36 C37 1.527(3)
C37 C38 1.502(4)
O60 C61 1.449(6)
C61 C62 1.447(6)
O63 C64 1.318(9)
C64 C65 1.437(9)
O66 C67 1.377(8)
C67 C68 1.460(9)
